data_7153852
loop_
_publ_author_name
'Van Rossom, Wim'
'Terentyeva, Tatyana G.'
'Sodeyama, Keitaro'
'Matsushita, Yoshitaka'
'Tateyama, Yoshitaka'
'Ariga, Katsuhiko'
'Hill, Jonathan P.'

_publ_section_title
;
 Arylpyrrole oligomers as tunable anion receptors.
;
_journal_issue 29
_journal_name_full 'Organic &amp; biomolecular chemistry'
_journal_page_first 5492
_journal_page_last 5499
_journal_paper_doi 10.1039/c4ob00357h
_journal_volume 12
_journal_year 2014
_chemical_formula_moiety 'C32 H16 F2 N2, 2 (C2H12S2O2)'
_chemical_formula_sum 'C34 H28 F12 N2 O2 S2'
_chemical_formula_weight 788.70
_chemical_name_systematic
;
 ?
;
_space_group_IT_number 14
_symmetry_space_group_name_Hall '-P 2yab'
_symmetry_space_group_name_H-M 'P 1 21/a 1'
_atom_sites_solution_hydrogens geom
_atom_sites_solution_primary direct
_atom_sites_solution_secondary difmap
_audit_creation_method SHELXL-97
_cell_angle_alpha 90.00
_cell_angle_beta 92.1781(15)
_cell_angle_gamma 90.00
_cell_formula_units_Z 4
_cell_length_a 9.4849(8)
_cell_length_b 18.4276(16)
_cell_length_c 19.2588(17)
_cell_measurement_reflns_used 14285
_cell_measurement_temperature 110(2)
_cell_measurement_theta_max 30.2463
_cell_measurement_theta_min 2.4509
_cell_volume 3363.7(5)
_computing_cell_refinement 'CrystalClear (Rigaku Inc., 2008)'
_computing_data_collection 'CrystalClear (Rigaku Inc., 2008)'
_computing_data_reduction 'CrystalClear (Rigaku Inc., 2008)'
_computing_structure_refinement 'SHELXL-97 (Sheldrick, 1997)'
_computing_structure_solution 'SHELXS-97 (Sheldrick, 1990)'
_diffrn_ambient_temperature 110(2)
_diffrn_detector_area_resol_mean 28.5714
_diffrn_measured_fraction_theta_full 0.990
_diffrn_measured_fraction_theta_max 0.990
_diffrn_measurement_device
;
Rigaku AFC11 Saturn724+ (4x4 bin mode)
;
_diffrn_measurement_method dtprofit.ref
_diffrn_radiation_detector CCD
_diffrn_radiation_monochromator Confocal
_diffrn_radiation_source 'Rotating Anode'
_diffrn_radiation_type MoK\a
_diffrn_radiation_wavelength 0.71073
_diffrn_reflns_av_R_equivalents 0.0278
_diffrn_reflns_av_sigmaI/netI 0.0296
_diffrn_reflns_limit_h_max 12
_diffrn_reflns_limit_h_min -12
_diffrn_reflns_limit_k_max 20
_diffrn_reflns_limit_k_min -23
_diffrn_reflns_limit_l_max 24
_diffrn_reflns_limit_l_min -24
_diffrn_reflns_number 26676
_diffrn_reflns_theta_full 27.49
_diffrn_reflns_theta_max 27.49
_diffrn_reflns_theta_min 3.06
_exptl_absorpt_coefficient_mu 0.261
_exptl_absorpt_correction_T_max 1.0000
_exptl_absorpt_correction_T_min 0.9073
_exptl_absorpt_correction_type multi-scan
_exptl_crystal_colour Colorless
_exptl_crystal_density_diffrn 1.557
_exptl_crystal_density_method 'not measured'
_exptl_crystal_description Prism
_exptl_crystal_F_000 1608
_exptl_crystal_size_max 0.1960
_exptl_crystal_size_mid 0.1700
_exptl_crystal_size_min 0.0400
_refine_diff_density_max 0.374
_refine_diff_density_min -0.327
_refine_diff_density_rms 0.057
_refine_ls_extinction_method none
_refine_ls_goodness_of_fit_ref 1.088
_refine_ls_hydrogen_treatment mixed
_refine_ls_matrix_type full
_refine_ls_number_parameters 529
_refine_ls_number_reflns 7632
_refine_ls_number_restraints 0
_refine_ls_restrained_S_all 1.088
_refine_ls_R_factor_all 0.0571
_refine_ls_R_factor_gt 0.0435
_refine_ls_shift/su_max 0.001
_refine_ls_shift/su_mean 0.000
_refine_ls_structure_factor_coef Fsqd
_refine_ls_weighting_details 'calc w=1/[\s^2^(Fo^2^)+(0.0630P)^2^+0.5469P] where P=(Fo^2^+2Fc^2^)/3'
_refine_ls_weighting_scheme calc
_refine_ls_wR_factor_gt 0.1083
_refine_ls_wR_factor_ref 0.1182
_reflns_number_gt 6010
_reflns_number_total 7632
_reflns_threshold_expression >2sigma(I)
_cod_data_source_file c4ob00357h2.cif
_cod_data_source_block shelxl
_cod_depositor_comments
;
The following automatic conversions were performed:

'_exptl_absorpt_correction_type' value 'Multi-scan' changed to
'multi-scan' according to
/usr/data/users/saulius/crontab/automatic-downloads/rss-feeds/RSC/lib/dictionaries/cif_core.dic
dictionary named 'cif_core.dic' version 2.4.2 from 2011-04-26.

Automatic conversion script
Id: cif_fix_values 2281 2013-09-26 08:29:07Z andrius 

 Adding full bibliography for 7153852--7153853.cif.
;
_cod_original_sg_symbol_H-M 'P 21/a'
_cod_database_code 7153852

loop_
_symmetry_equiv_pos_as_xyz
'x, y, z'
'-x+1/2, y+1/2, -z'
'-x, -y, -z'
'x-1/2, -y-1/2, z'

loop_
_atom_site_label
_atom_site_type_symbol
_atom_site_fract_x
_atom_site_fract_y
_atom_site_fract_z
_atom_site_U_iso_or_equiv
_atom_site_adp_type
_atom_site_occupancy
_atom_site_symmetry_multiplicity
_atom_site_calc_flag
_atom_site_refinement_flags
C1 C 0.37406(17) 0.83703(9) 1.31416(9) 0.0208(3) Uani 1 1 d .
H1 H 0.3105 0.7973 1.3160 0.025 Uiso 1 1 calc R
C2 C 0.42285(18) 0.86959(9) 1.37511(9) 0.0215(3) Uani 1 1 d .
C3 C 0.51508(17) 0.92836(9) 1.37437(9) 0.0221(4) Uani 1 1 d .
H3 H 0.5482 0.9507 1.4164 0.027 Uiso 1 1 calc R
C4 C 0.55731(17) 0.95342(9) 1.31026(9) 0.0208(3) Uani 1 1 d .
C5 C 0.51003(17) 0.92135(9) 1.24850(9) 0.0193(3) Uani 1 1 d .
H5 H 0.5404 0.9396 1.2054 0.023 Uiso 1 1 calc R
C6 C 0.41767(17) 0.86215(9) 1.24954(8) 0.0187(3) Uani 1 1 d .
C7 C 0.35988(17) 0.82908(9) 1.18553(8) 0.0192(3) Uani 1 1 d .
C8 C 0.24015(18) 0.78750(9) 1.17435(9) 0.0236(4) Uani 1 1 d .
H8 H 0.1797 0.7703 1.2090 0.028 Uiso 1 1 calc R
C9 C 0.22368(18) 0.77512(10) 1.10224(9) 0.0238(4) Uani 1 1 d .
H9 H 0.1497 0.7483 1.0796 0.029 Uiso 1 1 calc R
C10 C 0.33426(17) 0.80892(9) 1.07017(9) 0.0195(3) Uani 1 1 d .
N1 N 0.41676(14) 0.84127(7) 1.12182(7) 0.0179(3) Uani 1 1 d .
H1N H 0.4944 0.8661 1.1151 0.022 Uiso 1 1 calc R
C11 C 0.36590(17) 0.81261(9) 0.99634(9) 0.0195(3) Uani 1 1 d .
C12 C 0.29048(19) 0.76889(9) 0.94814(9) 0.0240(4) Uani 1 1 d .
H12 H 0.2193 0.7371 0.9635 0.029 Uiso 1 1 calc R
C13 C 0.31938(19) 0.77197(10) 0.87823(9) 0.0267(4) Uani 1 1 d .
H13 H 0.2683 0.7418 0.8461 0.032 Uiso 1 1 calc R
C14 C 0.42228(18) 0.81868(9) 0.85434(9) 0.0227(4) Uani 1 1 d .
H14 H 0.4410 0.8202 0.8063 0.027 Uiso 1 1 calc R
C15 C 0.49807(17) 0.86333(9) 0.90107(8) 0.0183(3) Uani 1 1 d .
C16 C 0.46900(17) 0.85922(9) 0.97205(8) 0.0186(3) Uani 1 1 d .
H16 H 0.5208 0.8889 1.0042 0.022 Uiso 1 1 calc R
C17 C 0.60261(17) 0.91542(9) 0.87867(8) 0.0182(3) Uani 1 1 d .
N2 N 0.65796(14) 0.91487(7) 0.81362(7) 0.0184(3) Uani 1 1 d .
H2N H 0.6389 0.8821 0.7814 0.022 Uiso 1 1 calc R
C18 C 0.65910(17) 0.97538(9) 0.91352(9) 0.0195(3) Uani 1 1 d .
H18 H 0.6399 0.9898 0.9596 0.023 Uiso 1 1 calc R
C19 C 0.74991(16) 1.01104(9) 0.86840(8) 0.0189(3) Uani 1 1 d .
H19 H 0.8033 1.0536 0.8787 0.023 Uiso 1 1 calc R
C20 C 0.74736(16) 0.97282(9) 0.80634(8) 0.0177(3) Uani 1 1 d .
C21 C 0.81065(16) 0.99139(9) 0.74092(8) 0.0182(3) Uani 1 1 d .
C22 C 0.77421(17) 0.95484(9) 0.67939(9) 0.0198(3) Uani 1 1 d .
H22 H 0.7110 0.9149 0.6802 0.024 Uiso 1 1 calc R
C23 C 0.82960(17) 0.97637(9) 0.61680(9) 0.0210(3) Uani 1 1 d .
C24 C 0.92067(17) 1.03483(10) 0.61315(9) 0.0222(4) Uani 1 1 d .
H24 H 0.9570 1.0496 0.5701 0.027 Uiso 1 1 calc R
C25 C 0.7903(2) 0.93399(10) 0.55252(9) 0.0279(4) Uani 1 1 d .
C26 C 0.90432(17) 1.05008(9) 0.73738(9) 0.0201(3) Uani 1 1 d .
H26 H 0.9317 1.0756 0.7786 0.024 Uiso 1 1 calc R
C27 C 0.3794(2) 0.84027(10) 1.44390(9) 0.0278(4) Uani 1 1 d .
F1 F 0.35959(14) 0.89307(6) 1.49050(6) 0.0394(3) Uani 1 1 d .
F2 F 0.47653(13) 0.79597(6) 1.47283(6) 0.0406(3) Uani 1 1 d .
F3 F 0.25908(13) 0.80247(8) 1.43880(6) 0.0469(3) Uani 1 1 d .
C28 C 0.64973(18) 1.01900(10) 1.30841(9) 0.0241(4) Uani 1 1 d .
F4 F 0.75203(12) 1.01914(6) 1.35762(7) 0.0424(3) Uani 1 1 d .
F5 F 0.57794(13) 1.08058(6) 1.31771(8) 0.0485(4) Uani 1 1 d .
F6 F 0.71205(16) 1.02758(8) 1.24832(7) 0.0585(4) Uani 1 1 d .
C29 C 0.95723(17) 1.07116(9) 0.67438(9) 0.0216(3) Uani 1 1 d .
F7 F 0.81213(13) 0.97037(7) 0.49437(5) 0.0378(3) Uani 1 1 d .
F8 F 0.65548(14) 0.91410(9) 0.54995(6) 0.0547(4) Uani 1 1 d .
F9 F 0.86591(17) 0.87279(7) 0.54869(7) 0.0578(4) Uani 1 1 d .
C30 C 1.04934(19) 1.13735(10) 0.67246(9) 0.0258(4) Uani 1 1 d .
F10A F 0.9739(6) 1.1967(3) 0.6805(6) 0.0499(14) Uani 0.81(5) 1 d P
F10B F 0.978(3) 1.2003(14) 0.664(3) 0.062(7) Uani 0.19(5) 1 d P
F11A F 1.1143(8) 1.1442(3) 0.6134(2) 0.0513(13) Uani 0.81(4) 1 d P
F11B F 1.142(4) 1.1400(15) 0.625(2) 0.085(9) Uani 0.19(4) 1 d P
F12A F 1.1509(7) 1.1370(5) 0.7207(6) 0.0510(17) Uani 0.73(5) 1 d P
F12B F 1.125(5) 1.149(2) 0.7318(18) 0.077(7) Uani 0.27(5) 1 d P
S1 S 0.31427(4) 0.55967(3) 0.11470(2) 0.02552(12) Uani 1 1 d .
O1 O 0.15928(12) 0.56822(7) 0.09694(6) 0.0283(3) Uani 1 1 d .
C31 C 0.40382(19) 0.60469(11) 0.04712(11) 0.0318(4) Uani 1 1 d .
H31A H 0.3655 0.5881 0.0019 0.048 Uiso 1 1 calc R
H31B H 0.5048 0.5934 0.0512 0.048 Uiso 1 1 calc R
H31C H 0.3903 0.6572 0.0512 0.048 Uiso 1 1 calc R
C32 C 0.3558(2) 0.46840(10) 0.09193(11) 0.0319(4) Uani 1 1 d .
H32A H 0.3045 0.4348 0.1213 0.048 Uiso 1 1 calc R
H32B H 0.4575 0.4604 0.0989 0.048 Uiso 1 1 calc R
H32C H 0.3283 0.4599 0.0430 0.048 Uiso 1 1 calc R
S2A S 0.42933(7) 0.25382(4) 0.32437(4) 0.0286(2) Uani 0.6575(17) 1 d P
S2B S 0.32151(14) 0.27843(7) 0.29913(7) 0.0260(4) Uani 0.3425(17) 1 d P
O2 O 0.34469(17) 0.20235(7) 0.28300(7) 0.0380(4) Uani 1 1 d .
C33 C 0.3292(3) 0.28818(14) 0.39109(12) 0.0435(5) Uani 1 1 d .
H33A H 0.242(3) 0.3073(15) 0.3704(15) 0.065 Uiso 1 1 d .
H33B H 0.364(3) 0.3272(16) 0.4101(15) 0.065 Uiso 1 1 d .
H33C H 0.295(3) 0.2486(15) 0.4214(15) 0.065 Uiso 1 1 d .
C34 C 0.4479(3) 0.33358(12) 0.27303(14) 0.0425(5) Uani 1 1 d .
H34A H 0.488(3) 0.3248(15) 0.2297(16) 0.064 Uiso 1 1 d .
H34B H 0.472(3) 0.3785(16) 0.2968(14) 0.064 Uiso 1 1 d .
H34C H 0.341(3) 0.3492(14) 0.2572(14) 0.064 Uiso 1 1 d .

loop_
_atom_site_aniso_label
_atom_site_aniso_U_11
_atom_site_aniso_U_22
_atom_site_aniso_U_33
_atom_site_aniso_U_23
_atom_site_aniso_U_13
_atom_site_aniso_U_12
C1 0.0194(8) 0.0207(9) 0.0223(8) 0.0029(7) 0.0017(6) 0.0022(6)
C2 0.0197(8) 0.0264(9) 0.0184(8) 0.0023(7) 0.0021(6) 0.0038(6)
C3 0.0201(8) 0.0264(9) 0.0197(8) 0.0002(7) -0.0008(6) 0.0027(7)
C4 0.0175(8) 0.0221(9) 0.0228(8) -0.0001(7) 0.0014(6) 0.0003(6)
C5 0.0174(8) 0.0229(9) 0.0178(8) 0.0019(6) 0.0022(6) 0.0004(6)
C6 0.0163(7) 0.0211(9) 0.0189(8) -0.0004(6) 0.0017(6) 0.0033(6)
C7 0.0193(8) 0.0190(8) 0.0195(8) 0.0007(6) 0.0026(6) 0.0018(6)
C8 0.0251(8) 0.0230(9) 0.0230(9) 0.0005(7) 0.0058(7) -0.0048(7)
C9 0.0226(8) 0.0246(9) 0.0244(9) -0.0018(7) 0.0023(7) -0.0059(7)
C10 0.0186(8) 0.0191(8) 0.0208(8) -0.0006(7) 0.0018(6) -0.0012(6)
N1 0.0165(6) 0.0192(7) 0.0182(7) -0.0007(5) 0.0024(5) -0.0020(5)
C11 0.0193(8) 0.0199(8) 0.0193(8) 0.0014(6) -0.0002(6) 0.0005(6)
C12 0.0241(8) 0.0235(9) 0.0244(9) 0.0015(7) -0.0002(7) -0.0077(7)
C13 0.0306(9) 0.0264(9) 0.0228(9) -0.0040(7) -0.0030(7) -0.0079(7)
C14 0.0255(9) 0.0251(9) 0.0173(8) 0.0004(7) 0.0002(6) -0.0028(7)
C15 0.0177(8) 0.0180(8) 0.0192(8) -0.0007(6) -0.0002(6) 0.0014(6)
C16 0.0180(7) 0.0191(8) 0.0184(8) -0.0012(6) -0.0017(6) 0.0002(6)
C17 0.0177(8) 0.0203(8) 0.0165(8) 0.0015(6) -0.0006(6) 0.0010(6)
N2 0.0188(7) 0.0203(7) 0.0162(7) -0.0014(5) 0.0008(5) -0.0005(5)
C18 0.0189(8) 0.0229(9) 0.0168(8) -0.0016(6) 0.0004(6) 0.0011(6)
C19 0.0170(7) 0.0196(8) 0.0198(8) -0.0001(6) -0.0018(6) -0.0009(6)
C20 0.0157(7) 0.0190(8) 0.0184(8) 0.0019(6) -0.0002(6) 0.0008(6)
C21 0.0152(7) 0.0198(8) 0.0195(8) 0.0021(6) 0.0002(6) 0.0029(6)
C22 0.0170(8) 0.0215(8) 0.0209(8) 0.0016(7) 0.0003(6) 0.0006(6)
C23 0.0183(8) 0.0259(9) 0.0188(8) 0.0004(7) -0.0003(6) 0.0032(6)
C24 0.0192(8) 0.0291(9) 0.0187(8) 0.0025(7) 0.0038(6) 0.0010(7)
C25 0.0291(9) 0.0336(10) 0.0211(9) -0.0010(8) 0.0025(7) -0.0031(8)
C26 0.0180(8) 0.0217(9) 0.0204(8) -0.0003(7) 0.0007(6) 0.0006(6)
C27 0.0303(10) 0.0325(10) 0.0206(9) 0.0026(8) 0.0016(7) -0.0027(8)
F1 0.0529(8) 0.0414(7) 0.0247(6) -0.0020(5) 0.0138(5) 0.0016(6)
F2 0.0530(8) 0.0412(7) 0.0277(6) 0.0144(5) 0.0010(5) 0.0100(6)
F3 0.0452(7) 0.0706(9) 0.0251(6) 0.0082(6) 0.0043(5) -0.0292(6)
C28 0.0229(8) 0.0287(10) 0.0205(8) 0.0000(7) -0.0011(7) -0.0015(7)
F4 0.0342(6) 0.0408(7) 0.0504(8) 0.0121(6) -0.0217(6) -0.0120(5)
F5 0.0307(6) 0.0237(6) 0.0906(11) 0.0001(6) -0.0047(6) -0.0005(5)
F6 0.0767(10) 0.0667(9) 0.0338(7) -0.0149(6) 0.0226(7) -0.0497(8)
C29 0.0162(8) 0.0239(9) 0.0249(9) 0.0021(7) 0.0022(6) 0.0005(6)
F7 0.0478(7) 0.0488(7) 0.0171(5) -0.0001(5) 0.0033(5) -0.0076(6)
F8 0.0415(7) 0.0948(11) 0.0281(7) -0.0189(7) 0.0052(5) -0.0348(7)
F9 0.0911(11) 0.0435(8) 0.0375(7) -0.0173(6) -0.0164(7) 0.0249(7)
C30 0.0239(9) 0.0292(10) 0.0244(9) 0.0013(7) 0.0040(7) -0.0040(7)
F10A 0.0350(17) 0.023(2) 0.093(3) -0.008(2) 0.024(2) -0.0045(12)
F10B 0.024(8) 0.036(8) 0.124(16) 0.047(12) -0.026(10) -0.008(5)
F11A 0.071(3) 0.0499(19) 0.035(3) -0.0071(13) 0.0270(17) -0.0365(17)
F11B 0.039(9) 0.071(10) 0.15(2) -0.050(12) 0.073(11) -0.019(6)
F12A 0.035(3) 0.056(2) 0.060(5) 0.021(2) -0.0222(16) -0.023(2)
F12B 0.109(13) 0.093(13) 0.028(7) 0.026(8) -0.029(9) -0.085(10)
S1 0.0203(2) 0.0336(3) 0.0224(2) -0.00258(18) -0.00217(16) 0.00604(17)
O1 0.0177(6) 0.0430(8) 0.0241(7) 0.0007(6) 0.0017(5) 0.0090(5)
C31 0.0212(9) 0.0359(11) 0.0382(11) 0.0022(9) -0.0007(8) 0.0013(8)
C32 0.0240(9) 0.0300(10) 0.0418(11) 0.0004(9) 0.0012(8) 0.0054(7)
S2A 0.0259(4) 0.0276(4) 0.0320(4) -0.0038(3) -0.0020(3) 0.0032(3)
S2B 0.0269(7) 0.0263(7) 0.0247(7) -0.0011(5) -0.0019(5) -0.0034(5)
O2 0.0632(10) 0.0227(7) 0.0288(7) -0.0067(6) 0.0089(7) -0.0064(6)
C33 0.0611(16) 0.0390(13) 0.0304(11) -0.0114(10) 0.0023(10) 0.0021(11)
C34 0.0519(14) 0.0271(11) 0.0486(14) -0.0022(10) 0.0041(11) -0.0058(10)

loop_
_atom_type_symbol
_atom_type_description
_atom_type_scat_dispersion_real
_atom_type_scat_dispersion_imag
_atom_type_scat_source
C C 0.0033 0.0016 'International Tables Vol C Tables 4.2.6.8 and 6.1.1.4'
H H 0.0000 0.0000 'International Tables Vol C Tables 4.2.6.8 and 6.1.1.4'
F F 0.0171 0.0103 'International Tables Vol C Tables 4.2.6.8 and 6.1.1.4'
N N 0.0061 0.0033 'International Tables Vol C Tables 4.2.6.8 and 6.1.1.4'
S S 0.1246 0.1234 'International Tables Vol C Tables 4.2.6.8 and 6.1.1.4'
O O 0.0106 0.0060 'International Tables Vol C Tables 4.2.6.8 and 6.1.1.4'

loop_
_geom_angle_atom_site_label_1
_geom_angle_atom_site_label_2
_geom_angle_atom_site_label_3
_geom_angle
C2 C1 C6 120.59(16)
C1 C2 C3 121.27(16)
C1 C2 C27 119.90(16)
C3 C2 C27 118.80(16)
C4 C3 C2 117.99(16)
C5 C4 C3 121.66(16)
C5 C4 C28 119.67(15)
C3 C4 C28 118.59(15)
C4 C5 C6 120.12(15)
C5 C6 C1 118.36(15)
C5 C6 C7 121.82(15)
C1 C6 C7 119.72(15)
N1 C7 C8 107.43(14)
N1 C7 C6 122.39(14)
C8 C7 C6 129.97(15)
C7 C8 C9 107.64(15)
C10 C9 C8 108.00(15)
N1 C10 C9 106.95(14)
N1 C10 C11 123.28(14)
C9 C10 C11 129.78(16)
C7 N1 C10 109.97(13)
C16 C11 C12 118.52(15)
C16 C11 C10 121.71(15)
C12 C11 C10 119.77(15)
C13 C12 C11 120.28(16)
C12 C13 C14 120.89(16)
C13 C14 C15 120.06(16)
C14 C15 C16 118.61(15)
C14 C15 C17 122.42(15)
C16 C15 C17 118.94(14)
C11 C16 C15 121.64(15)
N2 C17 C18 106.98(14)
N2 C17 C15 123.50(14)
C18 C17 C15 129.42(15)
C20 N2 C17 110.20(13)
C17 C18 C19 107.84(15)
C20 C19 C18 107.68(14)
N2 C20 C19 107.30(14)
N2 C20 C21 123.16(14)
C19 C20 C21 129.19(15)
C22 C21 C26 117.88(15)
C22 C21 C20 121.62(15)
C26 C21 C20 120.38(15)
C23 C22 C21 120.59(16)
C24 C23 C22 121.53(16)
C24 C23 C25 119.97(15)
C22 C23 C25 118.49(15)
C23 C24 C29 117.92(15)
F7 C25 F8 106.74(16)
F7 C25 F9 106.12(15)
F8 C25 F9 106.37(17)
F7 C25 C23 113.06(15)
F8 C25 C23 112.52(15)
F9 C25 C23 111.56(15)
C29 C26 C21 120.64(16)
F2 C27 F3 106.57(16)
F2 C27 F1 106.03(15)
F3 C27 F1 106.59(15)
F2 C27 C2 112.31(15)
F3 C27 C2 112.59(15)
F1 C27 C2 112.28(15)
F6 C28 F4 106.48(15)
F6 C28 F5 105.14(15)
F4 C28 F5 105.30(15)
F6 C28 C4 113.44(15)
F4 C28 C4 113.40(15)
F5 C28 C4 112.36(14)
C26 C29 C24 121.42(16)
C26 C29 C30 118.66(16)
C24 C29 C30 119.83(15)
F11B C30 F12A 90(3)
F11B C30 F11A 15(2)
F12A C30 F11A 104.9(6)
F11B C30 F10A 115.8(16)
F12A C30 F10A 107.9(6)
F11A C30 F10A 107.1(6)
F11B C30 F12B 104(3)
F12A C30 F12B 17(3)
F11A C30 F12B 118(2)
F10A C30 F12B 92(3)
F11B C30 F10B 103(3)
F12A C30 F10B 116.3(16)
F11A C30 F10B 93(2)
F10A C30 F10B 14(2)
F12B C30 F10B 102(3)
F11B C30 C29 117.2(13)
F12A C30 C29 113.0(4)
F11A C30 C29 113.0(3)
F10A C30 C29 110.6(3)
F12B C30 C29 113.7(9)
F10B C30 C29 114.2(12)
O1 S1 C31 105.86(8)
O1 S1 C32 105.41(8)
C31 S1 C32 98.22(10)
S2B S2A O2 65.37(9)
S2B S2A C33 71.53(12)
O2 S2A C33 109.53(12)
S2B S2A C34 64.29(11)
O2 S2A C34 107.26(11)
C33 S2A C34 100.20(13)
S2A S2B O2 65.81(10)
S2A S2B C34 75.01(12)
O2 S2B C34 114.06(14)
S2A S2B C33 68.52(11)
O2 S2B C33 108.01(13)
C34 S2B C33 103.66(15)
S2B O2 S2A 48.82(7)
S2A C33 S2B 39.94(7)
S2B C34 S2A 40.70(7)

loop_
_geom_bond_atom_site_label_1
_geom_bond_atom_site_label_2
_geom_bond_distance
C1 C2 1.382(2)
C1 C6 1.405(2)
C2 C3 1.393(2)
C2 C27 1.503(2)
C3 C4 1.391(2)
C4 C5 1.387(2)
C4 C28 1.494(2)
C5 C6 1.400(2)
C6 C7 1.463(2)
C7 N1 1.377(2)
C7 C8 1.380(2)
C8 C9 1.410(2)
C9 C10 1.385(2)
C10 N1 1.378(2)
C10 C11 1.466(2)
C11 C16 1.396(2)
C11 C12 1.404(2)
C12 C13 1.385(2)
C13 C14 1.392(2)
C14 C15 1.398(2)
C15 C16 1.407(2)
C15 C17 1.457(2)
C17 N2 1.377(2)
C17 C18 1.390(2)
N2 C20 1.374(2)
C18 C19 1.409(2)
C19 C20 1.387(2)
C20 C21 1.457(2)
C21 C22 1.395(2)
C21 C26 1.403(2)
C22 C23 1.391(2)
C23 C24 1.384(2)
C23 C25 1.499(2)
C24 C29 1.389(2)
C25 F7 1.328(2)
C25 F8 1.330(2)
C25 F9 1.340(2)
C26 C29 1.386(2)
C27 F2 1.336(2)
C27 F3 1.338(2)
C27 F1 1.342(2)
C28 F6 1.329(2)
C28 F4 1.330(2)
C28 F5 1.339(2)
C29 C30 1.502(2)
C30 F11B 1.30(2)
C30 F12A 1.313(8)
C30 F11A 1.319(4)
C30 F10A 1.320(5)
C30 F12B 1.34(2)
C30 F10B 1.35(2)
S1 O1 1.5049(12)
S1 C31 1.785(2)
S1 C32 1.7858(19)
S2A S2B 1.2042(15)
S2A O2 1.4595(16)
S2A C33 1.745(2)
S2A C34 1.784(2)
S2B O2 1.4544(19)
S2B C34 1.664(3)
S2B C33 1.779(3)
